data_4022303
loop_
_publ_author_name
'Albert Padwa'
'M. Diana Danca'
'Kenneth I. Hardcastle'
'Michael S. McClure'

_publ_section_title
;
 A Short Diastereoselective Synthesis of the Putative Alkaloid Jamtine,
 Using a Tandem Pummerer/Mannich Cyclization Sequence
;
_journal_name_full 'Journal of Organic Chemistry'
_journal_page_first 929
_journal_page_last 941
_journal_paper_doi 10.1021/jo026471g
_journal_volume 68
_journal_year 2003
_chemical_formula_sum 'C22 H29 N O5 S'
_chemical_formula_weight 419.52
_chemical_name_systematic
;
   ?
;
_space_group_IT_number 2
_symmetry_cell_setting triclinic
_symmetry_space_group_name_Hall '-P 1'
_symmetry_space_group_name_H-M 'P -1'
_atom_sites_solution_hydrogens geom
_atom_sites_solution_primary direct
_atom_sites_solution_secondary difmap
_audit_creation_method SHELXL-97
_cell_angle_alpha 102.7850(10)
_cell_angle_beta 93.0270(10)
_cell_angle_gamma 115.2710(10)
_cell_formula_units_Z 2
_cell_length_a 9.1913(2)
_cell_length_b 9.23420(10)
_cell_length_c 14.2380(2)
_cell_measurement_reflns_used 3825
_cell_measurement_temperature 100(2)
_cell_measurement_theta_max 66.150
_cell_measurement_theta_min 3.228
_cell_volume 1050.73(3)
_computing_cell_refinement 'Bruker SAINT'
_computing_data_collection 'Bruker SMART'
_computing_data_reduction 'Bruker SAINT'
_computing_molecular_graphics 'Bruker SHELXTL'
_computing_publication_material 'Bruker SHELXTL'
_computing_structure_refinement 'SHELXL-97 (Sheldrick, 1997)'
_computing_structure_solution 'SHELXS-97 (Sheldrick, 1990)'
_diffrn_ambient_temperature 100(2)
_diffrn_measured_fraction_theta_full 0.836
_diffrn_measured_fraction_theta_max 0.836
_diffrn_measurement_device_type 'CCD area detector'
_diffrn_measurement_method 'phi and omega scans'
_diffrn_radiation_monochromator graphite
_diffrn_radiation_source 'fine-focus sealed tube'
_diffrn_radiation_type CuK\a
_diffrn_radiation_wavelength 1.54178
_diffrn_reflns_av_R_equivalents 0.0152
_diffrn_reflns_av_sigmaI/netI 0.0238
_diffrn_reflns_limit_h_max 9
_diffrn_reflns_limit_h_min -10
_diffrn_reflns_limit_k_max 10
_diffrn_reflns_limit_k_min -10
_diffrn_reflns_limit_l_max 16
_diffrn_reflns_limit_l_min -16
_diffrn_reflns_number 4894
_diffrn_reflns_theta_full 66.14
_diffrn_reflns_theta_max 66.14
_diffrn_reflns_theta_min 3.23
_diffrn_standards_decay_% 0
_exptl_absorpt_coefficient_mu 1.648
_exptl_absorpt_correction_T_max 1.000000
_exptl_absorpt_correction_T_min 0.809779
_exptl_absorpt_correction_type SADABS
_exptl_crystal_colour colorless
_exptl_crystal_density_diffrn 1.326
_exptl_crystal_density_method 'not measured'
_exptl_crystal_description fragment
_exptl_crystal_F_000 448
_exptl_crystal_size_max 0.28
_exptl_crystal_size_mid 0.22
_exptl_crystal_size_min 0.03
_refine_diff_density_max 0.338
_refine_diff_density_min -0.257
_refine_diff_density_rms 0.055
_refine_ls_extinction_method none
_refine_ls_goodness_of_fit_ref 1.128
_refine_ls_hydrogen_treatment mixed
_refine_ls_matrix_type full
_refine_ls_number_parameters 266
_refine_ls_number_reflns 3063
_refine_ls_number_restraints 0
_refine_ls_restrained_S_all 1.128
_refine_ls_R_factor_all 0.0459
_refine_ls_R_factor_gt 0.0411
_refine_ls_shift/su_max 0.000
_refine_ls_shift/su_mean 0.000
_refine_ls_structure_factor_coef Fsqd
_refine_ls_weighting_details 'calc w=1/[\s^2^(Fo^2^)+(0.0800P)^2^+0.0000P] where P=(Fo^2^+2Fc^2^)/3'
_refine_ls_weighting_scheme calc
_refine_ls_wR_factor_gt 0.1127
_refine_ls_wR_factor_ref 0.1149
_reflns_number_gt 2680
_reflns_number_total 3063
_reflns_threshold_expression >2sigma(I)
_cod_data_source_file jo026471gsi20021107_031518.cif
_cod_data_source_block 2195bs
_cod_depositor_comments
;
The following automatic conversions were performed:
'_symmetry_cell_setting' value 'Triclinic' changed to 'triclinic'
according to '/home/saulius/struct/CIF-dictionaries/cif_core.dic'
dictionary named 'cif_core.dic' version 2.4.1 from 2010-06-29.

Automatic conversion script
Id: cif_fix_enum 1527 2010-12-29 10:47:43Z saulius 
;
_cod_database_code 4022303

loop_
_symmetry_equiv_pos_as_xyz
'x, y, z'
'-x, -y, -z'

loop_
_atom_site_label
_atom_site_type_symbol
_atom_site_fract_x
_atom_site_fract_y
_atom_site_fract_z
_atom_site_U_iso_or_equiv
_atom_site_adp_type
_atom_site_occupancy
_atom_site_symmetry_multiplicity
_atom_site_calc_flag
_atom_site_refinement_flags
S1 S 0.03995(6) 0.16717(6) 0.36406(3) 0.02035(17) Uani 1 1 d .
N1 N 0.30876(18) 0.57413(18) 0.29350(11) 0.0193(4) Uani 1 1 d .
O1 O 0.22793(16) 0.56539(16) 0.44249(9) 0.0244(3) Uani 1 1 d .
O2 O 0.90468(15) 0.56061(15) 0.08310(9) 0.0204(3) Uani 1 1 d .
O3 O 0.64070(15) 0.30977(15) -0.01743(9) 0.0209(3) Uani 1 1 d .
O4 O 0.29781(16) 0.08823(16) 0.20034(10) 0.0250(3) Uani 1 1 d .
O5 O 0.40282(16) 0.31929(16) 0.32548(9) 0.0234(3) Uani 1 1 d .
C1 C 0.4371(2) 0.7444(2) 0.32112(16) 0.0267(5) Uani 1 1 d .
H1A H 0.4310 0.8033 0.3868 0.032 Uiso 1 1 calc R
H1B H 0.4235 0.8040 0.2741 0.032 Uiso 1 1 calc R
C2 C 0.6016(2) 0.7417(2) 0.32155(15) 0.0268(5) Uani 1 1 d .
H2A H 0.6883 0.8555 0.3285 0.032 Uiso 1 1 calc R
H2B H 0.6250 0.7048 0.3782 0.032 Uiso 1 1 calc R
C3 C 0.6029(2) 0.6257(2) 0.22818(14) 0.0210(4) Uani 1 1 d .
C4 C 0.7537(2) 0.6517(2) 0.19846(14) 0.0203(4) Uani 1 1 d .
H4 H 0.8506 0.7441 0.2355 0.024 Uiso 1 1 calc R
C5 C 0.7640(2) 0.5465(2) 0.11706(14) 0.0182(4) Uani 1 1 d .
C6 C 0.6194(2) 0.4108(2) 0.06126(13) 0.0175(4) Uani 1 1 d .
C7 C 0.4711(2) 0.3889(2) 0.08761(13) 0.0174(4) Uani 1 1 d .
H7 H 0.3738 0.3008 0.0480 0.021 Uiso 1 1 calc R
C8 C 0.4605(2) 0.4945(2) 0.17201(14) 0.0173(4) Uani 1 1 d .
C9 C 0.2930(2) 0.4627(2) 0.19881(14) 0.0170(4) Uani 1 1 d .
H9 H 0.2311 0.4839 0.1479 0.020 Uiso 1 1 calc R
C10 C 0.1837(2) 0.2848(2) 0.21204(13) 0.0159(4) Uani 1 1 d .
C11 C 0.0648(2) 0.1578(2) 0.12023(13) 0.0181(4) Uani 1 1 d .
H11A H 0.1262 0.1567 0.0652 0.022 Uiso 1 1 calc R
H11B H 0.0208 0.0459 0.1314 0.022 Uiso 1 1 calc R
C12 C -0.0779(2) 0.1910(2) 0.09066(14) 0.0198(4) Uani 1 1 d .
H12A H -0.0365 0.2959 0.0709 0.024 Uiso 1 1 calc R
H12B H -0.1529 0.0996 0.0341 0.024 Uiso 1 1 calc R
C13 C -0.1702(2) 0.2038(2) 0.17551(13) 0.0192(4) Uani 1 1 d .
H13A H -0.2638 0.2229 0.1554 0.023 Uiso 1 1 calc R
H13B H -0.2127 0.0988 0.1953 0.023 Uiso 1 1 calc R
C14 C -0.0545(2) 0.3473(2) 0.26049(13) 0.0167(4) Uani 1 1 d .
H14A H -0.1149 0.3580 0.3151 0.020 Uiso 1 1 calc R
H14B H -0.0154 0.4516 0.2401 0.020 Uiso 1 1 calc R
C15 C 0.0947(2) 0.3257(2) 0.29714(13) 0.0168(4) Uani 1 1 d .
C16 C 0.2197(2) 0.4995(2) 0.35669(14) 0.0188(4) Uani 1 1 d .
C17 C 1.0526(2) 0.7026(2) 0.13366(14) 0.0207(4) Uani 1 1 d .
H17A H 1.0449 0.8042 0.1308 0.031 Uiso 1 1 calc R
H17B H 1.1443 0.6991 0.1028 0.031 Uiso 1 1 calc R
H17C H 1.0701 0.7018 0.2020 0.031 Uiso 1 1 calc R
C18 C 0.4997(2) 0.1605(2) -0.06772(14) 0.0235(5) Uani 1 1 d .
H18A H 0.4480 0.0995 -0.0209 0.035 Uiso 1 1 calc R
H18B H 0.5318 0.0913 -0.1163 0.035 Uiso 1 1 calc R
H18C H 0.4225 0.1882 -0.1006 0.035 Uiso 1 1 calc R
C19 C 0.2987(2) 0.2160(2) 0.24397(14) 0.0180(4) Uani 1 1 d .
C20 C 0.5172(3) 0.2657(3) 0.36101(17) 0.0386(6) Uani 1 1 d .
H20A H 0.4572 0.1612 0.3782 0.058 Uiso 1 1 calc R
H20B H 0.5915 0.3510 0.4189 0.058 Uiso 1 1 calc R
H20C H 0.5802 0.2488 0.3099 0.058 Uiso 1 1 calc R
C21 C -0.0798(3) 0.2245(3) 0.44939(15) 0.0262(5) Uani 1 1 d .
H21A H -0.0327 0.3472 0.4724 0.031 Uiso 1 1 calc R
H21B H -0.1931 0.1813 0.4158 0.031 Uiso 1 1 calc R
C22 C -0.0809(3) 0.1545(3) 0.53527(16) 0.0395(6) Uani 1 1 d .
H22A H -0.1261 0.0332 0.5122 0.059 Uiso 1 1 calc R
H22B H -0.1483 0.1836 0.5795 0.059 Uiso 1 1 calc R
H22C H 0.0309 0.2010 0.5700 0.059 Uiso 1 1 calc R

loop_
_atom_site_aniso_label
_atom_site_aniso_U_11
_atom_site_aniso_U_22
_atom_site_aniso_U_33
_atom_site_aniso_U_23
_atom_site_aniso_U_13
_atom_site_aniso_U_12
S1 0.0245(3) 0.0233(3) 0.0205(3) 0.0110(2) 0.0096(2) 0.0142(2)
N1 0.0179(8) 0.0144(9) 0.0210(9) 0.0006(7) 0.0058(7) 0.0048(7)
O1 0.0233(7) 0.0266(8) 0.0183(7) -0.0016(6) 0.0037(6) 0.0102(6)
O2 0.0145(6) 0.0198(7) 0.0245(7) 0.0045(6) 0.0057(6) 0.0061(5)
O3 0.0178(7) 0.0200(7) 0.0203(7) 0.0003(6) 0.0047(6) 0.0068(6)
O4 0.0256(7) 0.0204(8) 0.0319(8) 0.0049(6) 0.0044(7) 0.0140(6)
O5 0.0208(7) 0.0300(8) 0.0203(7) 0.0046(6) 0.0000(6) 0.0138(6)
C1 0.0232(10) 0.0159(11) 0.0322(12) -0.0023(9) 0.0093(9) 0.0045(8)
C2 0.0192(10) 0.0216(11) 0.0283(11) -0.0034(9) 0.0064(9) 0.0035(8)
C3 0.0211(10) 0.0184(10) 0.0227(11) 0.0057(9) 0.0067(9) 0.0078(8)
C4 0.0166(9) 0.0159(10) 0.0249(11) 0.0034(8) 0.0026(9) 0.0051(8)
C5 0.0166(9) 0.0193(10) 0.0226(10) 0.0092(8) 0.0065(9) 0.0096(8)
C6 0.0207(9) 0.0172(10) 0.0164(9) 0.0052(8) 0.0049(8) 0.0097(8)
C7 0.0178(9) 0.0164(10) 0.0174(10) 0.0051(8) 0.0018(8) 0.0070(8)
C8 0.0167(9) 0.0186(10) 0.0193(10) 0.0084(8) 0.0051(8) 0.0084(8)
C9 0.0189(9) 0.0149(10) 0.0169(9) 0.0031(8) 0.0054(8) 0.0076(8)
C10 0.0164(9) 0.0144(10) 0.0168(9) 0.0036(8) 0.0046(8) 0.0069(7)
C11 0.0198(9) 0.0162(10) 0.0169(9) 0.0026(8) 0.0050(8) 0.0076(8)
C12 0.0202(9) 0.0188(10) 0.0174(10) 0.0027(8) 0.0003(8) 0.0073(8)
C13 0.0161(9) 0.0193(10) 0.0223(10) 0.0045(8) 0.0023(8) 0.0085(8)
C14 0.0180(9) 0.0176(10) 0.0164(9) 0.0059(8) 0.0039(8) 0.0089(8)
C15 0.0193(9) 0.0166(10) 0.0155(9) 0.0046(8) 0.0044(8) 0.0087(8)
C16 0.0163(9) 0.0218(11) 0.0194(10) 0.0031(8) 0.0025(8) 0.0109(8)
C17 0.0152(9) 0.0183(10) 0.0261(10) 0.0070(8) 0.0033(8) 0.0046(8)
C18 0.0216(10) 0.0209(11) 0.0238(11) 0.0018(9) 0.0060(9) 0.0076(8)
C19 0.0159(9) 0.0215(11) 0.0178(9) 0.0093(8) 0.0058(8) 0.0073(8)
C20 0.0322(12) 0.0573(16) 0.0340(13) 0.0095(12) -0.0032(11) 0.0294(12)
C21 0.0311(11) 0.0288(12) 0.0256(11) 0.0115(9) 0.0130(10) 0.0168(9)
C22 0.0564(16) 0.0549(16) 0.0317(13) 0.0248(12) 0.0241(12) 0.0393(13)

loop_
_atom_type_symbol
_atom_type_description
_atom_type_scat_dispersion_real
_atom_type_scat_dispersion_imag
_atom_type_scat_source
C C 0.0181 0.0091 'International Tables Vol C Tables 4.2.6.8 and 6.1.1.4'
H H 0.0000 0.0000 'International Tables Vol C Tables 4.2.6.8 and 6.1.1.4'
N N 0.0311 0.0180 'International Tables Vol C Tables 4.2.6.8 and 6.1.1.4'
O O 0.0492 0.0322 'International Tables Vol C Tables 4.2.6.8 and 6.1.1.4'
S S 0.3331 0.5567 'International Tables Vol C Tables 4.2.6.8 and 6.1.1.4'

loop_
_geom_angle_atom_site_label_1
_geom_angle_atom_site_label_2
_geom_angle_atom_site_label_3
_geom_angle
C21 S1 C15 102.68(9)
C16 N1 C1 123.76(16)
C16 N1 C9 115.18(15)
C1 N1 C9 119.87(15)
C5 O2 C17 116.96(14)
C6 O3 C18 116.58(14)
C19 O5 C20 115.19(16)
N1 C1 C2 108.77(16)
N1 C1 H1A 109.9
C2 C1 H1A 109.9
N1 C1 H1B 109.9
C2 C1 H1B 109.9
H1A C1 H1B 108.3
C3 C2 C1 111.06(17)
C3 C2 H2A 109.4
C1 C2 H2A 109.4
C3 C2 H2B 109.4
C1 C2 H2B 109.4
H2A C2 H2B 108.0
C8 C3 C4 119.34(18)
C8 C3 C2 122.01(18)
C4 C3 C2 118.65(17)
C5 C4 C3 121.54(18)
C5 C4 H4 119.2
C3 C4 H4 119.2
O2 C5 C4 125.77(17)
O2 C5 C6 115.20(16)
C4 C5 C6 119.04(17)
O3 C6 C7 125.01(17)
O3 C6 C5 115.36(16)
C7 C6 C5 119.63(17)
C6 C7 C8 121.34(18)
C6 C7 H7 119.3
C8 C7 H7 119.3
C3 C8 C7 119.02(18)
C3 C8 C9 121.81(17)
C7 C8 C9 119.16(17)
N1 C9 C8 110.80(15)
N1 C9 C10 103.06(14)
C8 C9 C10 116.66(15)
N1 C9 H9 108.7
C8 C9 H9 108.7
C10 C9 H9 108.7
C11 C10 C19 108.18(14)
C11 C10 C15 112.78(15)
C19 C10 C15 110.94(14)
C11 C10 C9 114.99(15)
C19 C10 C9 107.74(14)
C15 C10 C9 102.04(13)
C12 C11 C10 114.60(15)
C12 C11 H11A 108.6
C10 C11 H11A 108.6
C12 C11 H11B 108.6
C10 C11 H11B 108.6
H11A C11 H11B 107.6
C13 C12 C11 110.39(15)
C13 C12 H12A 109.6
C11 C12 H12A 109.6
C13 C12 H12B 109.6
C11 C12 H12B 109.6
H12A C12 H12B 108.1
C14 C13 C12 108.75(15)
C14 C13 H13A 109.9
C12 C13 H13A 109.9
C14 C13 H13B 109.9
C12 C13 H13B 109.9
H13A C13 H13B 108.3
C13 C14 C15 113.12(15)
C13 C14 H14A 109.0
C15 C14 H14A 109.0
C13 C14 H14B 109.0
C15 C14 H14B 109.0
H14A C14 H14B 107.8
C16 C15 C14 105.05(14)
C16 C15 C10 102.82(14)
C14 C15 C10 112.10(14)
C16 C15 S1 114.44(13)
C14 C15 S1 112.22(12)
C10 C15 S1 109.81(12)
O1 C16 N1 125.89(18)
O1 C16 C15 127.03(18)
N1 C16 C15 106.71(15)
O2 C17 H17A 109.5
O2 C17 H17B 109.5
H17A C17 H17B 109.5
O2 C17 H17C 109.5
H17A C17 H17C 109.5
H17B C17 H17C 109.5
O3 C18 H18A 109.5
O3 C18 H18B 109.5
H18A C18 H18B 109.5
O3 C18 H18C 109.5
H18A C18 H18C 109.5
H18B C18 H18C 109.5
O4 C19 O5 124.22(17)
O4 C19 C10 124.68(17)
O5 C19 C10 111.08(15)
O5 C20 H20A 109.5
O5 C20 H20B 109.5
H20A C20 H20B 109.5
O5 C20 H20C 109.5
H20A C20 H20C 109.5
H20B C20 H20C 109.5
C22 C21 S1 110.40(14)
C22 C21 H21A 109.6
S1 C21 H21A 109.6
C22 C21 H21B 109.6
S1 C21 H21B 109.6
H21A C21 H21B 108.1
C21 C22 H22A 109.5
C21 C22 H22B 109.5
H22A C22 H22B 109.5
C21 C22 H22C 109.5
H22A C22 H22C 109.5
H22B C22 H22C 109.5

loop_
_geom_bond_atom_site_label_1
_geom_bond_atom_site_label_2
_geom_bond_distance
S1 C21 1.8229(19)
S1 C15 1.8280(18)
N1 C16 1.351(2)
N1 C1 1.454(2)
N1 C9 1.461(2)
O1 C16 1.221(2)
O2 C5 1.368(2)
O2 C17 1.429(2)
O3 C6 1.371(2)
O3 C18 1.425(2)
O4 C19 1.202(2)
O5 C19 1.336(2)
O5 C20 1.451(2)
C1 C2 1.523(3)
C1 H1A 0.9900
C1 H1B 0.9900
C2 C3 1.516(3)
C2 H2A 0.9900
C2 H2B 0.9900
C3 C8 1.388(3)
C3 C4 1.407(3)
C4 C5 1.374(3)
C4 H4 0.9500
C5 C6 1.412(3)
C6 C7 1.376(3)
C7 C8 1.406(3)
C7 H7 0.9500
C8 C9 1.526(2)
C9 C10 1.579(2)
C9 H9 1.0000
C10 C11 1.534(3)
C10 C19 1.542(2)
C10 C15 1.564(2)
C11 C12 1.528(3)
C11 H11A 0.9900
C11 H11B 0.9900
C12 C13 1.524(3)
C12 H12A 0.9900
C12 H12B 0.9900
C13 C14 1.517(2)
C13 H13A 0.9900
C13 H13B 0.9900
C14 C15 1.548(3)
C14 H14A 0.9900
C14 H14B 0.9900
C15 C16 1.528(3)
C17 H17A 0.9800
C17 H17B 0.9800
C17 H17C 0.9800
C18 H18A 0.9800
C18 H18B 0.9800
C18 H18C 0.9800
C20 H20A 0.9800
C20 H20B 0.9800
C20 H20C 0.9800
C21 C22 1.503(3)
C21 H21A 0.9900
C21 H21B 0.9900
C22 H22A 0.9800
C22 H22B 0.9800
C22 H22C 0.9800

loop_
_geom_torsion_atom_site_label_1
_geom_torsion_atom_site_label_2
_geom_torsion_atom_site_label_3
_geom_torsion_atom_site_label_4
_geom_torsion
C16 N1 C1 C2 107.1(2)
C9 N1 C1 C2 -59.8(2)
N1 C1 C2 C3 48.9(2)
C1 C2 C3 C8 -24.1(3)
C1 C2 C3 C4 156.41(18)
C8 C3 C4 C5 -2.5(3)
C2 C3 C4 C5 176.98(18)
C17 O2 C5 C4 -3.8(3)
C17 O2 C5 C6 175.93(15)
C3 C4 C5 O2 -179.28(16)
C3 C4 C5 C6 1.0(3)
C18 O3 C6 C7 -8.1(3)
C18 O3 C6 C5 172.31(16)
O2 C5 C6 O3 1.7(2)
C4 C5 C6 O3 -178.56(16)
O2 C5 C6 C7 -177.92(15)
C4 C5 C6 C7 1.8(3)
O3 C6 C7 C8 177.23(16)
C5 C6 C7 C8 -3.2(3)
C4 C3 C8 C7 1.1(3)
C2 C3 C8 C7 -178.31(17)
C4 C3 C8 C9 -178.23(16)
C2 C3 C8 C9 2.3(3)
C6 C7 C8 C3 1.7(3)
C6 C7 C8 C9 -178.92(16)
C16 N1 C9 C8 -131.04(17)
C1 N1 C9 C8 37.0(2)
C16 N1 C9 C10 -5.5(2)
C1 N1 C9 C10 162.47(16)
C3 C8 C9 N1 -6.5(2)
C7 C8 C9 N1 174.14(15)
C3 C8 C9 C10 -123.94(19)
C7 C8 C9 C10 56.7(2)
N1 C9 C10 C11 145.18(15)
C8 C9 C10 C11 -93.20(19)
N1 C9 C10 C19 -94.12(16)
C8 C9 C10 C19 27.5(2)
N1 C9 C10 C15 22.76(17)
C8 C9 C10 C15 144.38(16)
C19 C10 C11 C12 168.69(15)
C15 C10 C11 C12 45.6(2)
C9 C10 C11 C12 -70.9(2)
C10 C11 C12 C13 -55.1(2)
C11 C12 C13 C14 60.73(19)
C12 C13 C14 C15 -60.3(2)
C13 C14 C15 C16 162.15(15)
C13 C14 C15 C10 51.2(2)
C13 C14 C15 S1 -72.91(17)
C11 C10 C15 C16 -154.80(15)
C19 C10 C15 C16 83.65(17)
C9 C10 C15 C16 -30.89(17)
C11 C10 C15 C14 -42.48(19)
C19 C10 C15 C14 -164.02(14)
C9 C10 C15 C14 81.44(17)
C11 C10 C15 S1 82.99(16)
C19 C10 C15 S1 -38.55(17)
C9 C10 C15 S1 -153.09(12)
C21 S1 C15 C16 70.96(15)
C21 S1 C15 C14 -48.63(15)
C21 S1 C15 C10 -174.03(13)
C1 N1 C16 O1 4.1(3)
C9 N1 C16 O1 171.60(18)
C1 N1 C16 C15 177.51(16)
C9 N1 C16 C15 -15.0(2)
C14 C15 C16 O1 84.8(2)
C10 C15 C16 O1 -157.76(19)
S1 C15 C16 O1 -38.7(2)
C14 C15 C16 N1 -88.48(17)
C10 C15 C16 N1 28.96(18)
S1 C15 C16 N1 147.99(13)
C20 O5 C19 O4 -1.2(3)
C20 O5 C19 C10 -179.58(16)
C11 C10 C19 O4 3.3(2)
C15 C10 C19 O4 127.45(19)
C9 C10 C19 O4 -121.63(19)
C11 C10 C19 O5 -178.33(15)
C15 C10 C19 O5 -54.13(19)
C9 C10 C19 O5 56.79(19)
C15 S1 C21 C22 -157.80(16)

loop_
_cod_related_entry_id
_cod_related_entry_database
_cod_related_entry_code
1 ChemSpider 4401889
